data_7059408
loop_
_publ_author_name
'Maity, Souvik'
'Bhunia, Pradip'
'Ichihashi, Kana'
'Ishida, Takayuki'
'Ghosh, Ashutosh'

_publ_section_title
;
 SMM behaviour of heterometallic dinuclear CuIILnIII (Ln = Tb and Dy)
 complexes derived from N2O3 donor unsymmetrical ligands
;
_journal_issue 16
_journal_name_full 'New Journal of Chemistry'
_journal_page_first 6197
_journal_page_last 6205
_journal_paper_doi 10.1039/D0NJ00193G
_journal_volume 44
_journal_year 2020
_chemical_formula_sum 'C20 H23 Cu Dy N6 O13'
_chemical_formula_weight 781.48
_space_group_crystal_system triclinic
_space_group_IT_number 2
_space_group_name_Hall '-P 1'
_space_group_name_H-M_alt 'P -1'
_atom_sites_solution_hydrogens mixed
_audit_creation_method SHELXL-2016/6
_audit_update_record
;
2020-03-06 deposited with the CCDC.	2020-03-17 downloaded from the CCDC.
;
_cell_angle_alpha 69.287(3)
_cell_angle_beta 78.308(3)
_cell_angle_gamma 79.312(3)
_cell_formula_units_Z 2
_cell_length_a 9.8127(9)
_cell_length_b 11.0987(11)
_cell_length_c 13.1441(12)
_cell_measurement_reflns_used 16938
_cell_measurement_temperature 296(2)
_cell_measurement_theta_max 27.215
_cell_measurement_theta_min 1.675
_cell_volume 1301.0(2)
_computing_cell_refinement 'Bruker SAINT'
_computing_data_collection 'Bruker APEX2'
_computing_data_reduction 'Bruker SAINT'
_computing_molecular_graphics 'Bruker SHELXTL'
_computing_publication_material 'Bruker SHELXTL'
_computing_structure_refinement 'SHELXL-2016/6 (Sheldrick, 2016)'
_computing_structure_solution 'SHELXT 2014/4 (Sheldrick, 2014)'
_diffrn_ambient_temperature 296(2)
_diffrn_measured_fraction_theta_full 0.995
_diffrn_measured_fraction_theta_max 0.956
_diffrn_measurement_device_type 'Bruker APEX-II CCD'
_diffrn_measurement_method '\f and \w scans'
_diffrn_radiation_type MoK\a
_diffrn_radiation_wavelength 0.71073
_diffrn_reflns_av_R_equivalents 0.0361
_diffrn_reflns_av_unetI/netI 0.0419
_diffrn_reflns_Laue_measured_fraction_full 0.995
_diffrn_reflns_Laue_measured_fraction_max 0.956
_diffrn_reflns_limit_h_max 12
_diffrn_reflns_limit_h_min -12
_diffrn_reflns_limit_k_max 13
_diffrn_reflns_limit_k_min -14
_diffrn_reflns_limit_l_max 16
_diffrn_reflns_limit_l_min -16
_diffrn_reflns_number 16938
_diffrn_reflns_point_group_measured_fraction_full 0.995
_diffrn_reflns_point_group_measured_fraction_max 0.956
_diffrn_reflns_theta_full 25.242
_diffrn_reflns_theta_max 27.215
_diffrn_reflns_theta_min 1.675
_exptl_absorpt_coefficient_mu 3.745
_exptl_absorpt_correction_T_max 0.241
_exptl_absorpt_correction_T_min 0.181
_exptl_absorpt_correction_type empirical
_exptl_absorpt_process_details SADABS
_exptl_crystal_colour GREEN
_exptl_crystal_density_diffrn 1.995
_exptl_crystal_description BLOCK
_exptl_crystal_F_000 768
_exptl_crystal_size_max 0.48
_exptl_crystal_size_mid 0.42
_exptl_crystal_size_min 0.38
_refine_diff_density_max 1.013
_refine_diff_density_min -1.100
_refine_diff_density_rms 0.113
_refine_ls_extinction_method none
_refine_ls_goodness_of_fit_ref 0.997
_refine_ls_hydrogen_treatment constr
_refine_ls_matrix_type full
_refine_ls_number_parameters 401
_refine_ls_number_reflns 5551
_refine_ls_number_restraints 19
_refine_ls_restrained_S_all 1.001
_refine_ls_R_factor_all 0.0412
_refine_ls_R_factor_gt 0.0337
_refine_ls_shift/su_max 0.001
_refine_ls_shift/su_mean 0.000
_refine_ls_structure_factor_coef Fsqd
_refine_ls_weighting_details 'w=1/[\s^2^(Fo^2^)+(0.0500P)^2^+0.3006P] where P=(Fo^2^+2Fc^2^)/3'
_refine_ls_weighting_scheme calc
_refine_ls_wR_factor_gt 0.0819
_refine_ls_wR_factor_ref 0.0858
_reflns_Friedel_coverage 0.000
_reflns_number_gt 4811
_reflns_number_total 5551
_reflns_threshold_expression 'I > 2\s(I)'
_cod_data_source_file d0nj00193g2.cif
_cod_data_source_block 6
_cod_depositor_comments
;
The following automatic conversions were performed:

data item '_exptl_absorpt_correction_type' value 'EMPIRICAL' was
changed to 'empirical' in accordance with the
/home/data/users/saulius/crontab/automatic-downloads/rss-feeds/RSC/lib/dictionaries/cif_core.dic
dictionary named 'cif_core.dic' version 2.4.2 last updated on
2011-04-26.

Automatic conversion script
Id: cif_fix_values 7556 2019-12-06 15:28:31Z antanas 

 Adding full bibliography for 7059405--7059408.cif.

 Adding full bibliography for 7059405--7059408.cif.
;
_cod_database_code 7059408
_shelx_shelxl_version_number 2016/6
_shelx_space_group_comment
;
The symmetry employed for this shelxl refinement is uniquely defined
by the following loop, which should always be used as a source of
symmetry information in preference to the above space-group names.
They are only intended as comments.
;

loop_
_space_group_symop_operation_xyz
'x, y, z'
'-x, -y, -z'

loop_
_atom_site_label
_atom_site_type_symbol
_atom_site_fract_x
_atom_site_fract_y
_atom_site_fract_z
_atom_site_U_iso_or_equiv
_atom_site_adp_type
_atom_site_occupancy
_atom_site_site_symmetry_order
_atom_site_calc_flag
_atom_site_refinement_flags_posn
_atom_site_refinement_flags_adp
_atom_site_refinement_flags_occupancy
_atom_site_disorder_assembly
_atom_site_disorder_group
C1 C 0.6575(4) 0.8585(4) 0.6653(3) 0.0365(9) Uani 1 1 d . . . A 23
C2 C 0.7947(4) 0.8839(5) 0.6500(4) 0.0458(11) Uani 1 1 d . . . A 23
H2 H 0.865568 0.815249 0.668687 0.055 Uiso 1 1 calc R U . A 23
C3 C 0.8268(5) 1.0069(5) 0.6083(5) 0.0588(13) Uani 1 1 d . . . A 23
H3 H 0.919443 1.021463 0.599378 0.071 Uiso 1 1 calc R U . A 23
C4 C 0.7251(6) 1.1114(5) 0.5786(5) 0.0676(16) Uani 1 1 d . . . A 23
H4 H 0.748841 1.195495 0.547874 0.081 Uiso 1 1 calc R U . A 23
C5 C 0.5903(6) 1.0891(5) 0.5950(5) 0.0596(14) Uani 1 1 d . . . A 23
H5 H 0.520838 1.159158 0.576301 0.072 Uiso 1 1 calc R U . A 23
C6 C 0.5531(5) 0.9646(4) 0.6388(4) 0.0431(10) Uani 1 1 d . . . A 23
C7 C 0.4069(5) 0.9508(5) 0.6547(4) 0.0516(12) Uani 1 1 d . . . A 23
H7 H 0.348849 1.023304 0.618785 0.062 Uiso 1 1 calc R U . A 23
C8 C 0.1991(10) 0.8511(19) 0.7064(12) 0.091(7) Uani 0.695(19) 1 d D . P A 1
H8A H 0.154080 0.939647 0.693088 0.109 Uiso 0.695(19) 1 calc R U P A 1
H8B H 0.195900 0.827990 0.642411 0.109 Uiso 0.695(19) 1 calc R U P A 1
C9 C 0.1166(7) 0.7705(11) 0.7969(7) 0.061(3) Uani 0.695(19) 1 d D . P A 1
H9A H 0.102547 0.698200 0.776581 0.074 Uiso 0.695(19) 1 calc R U P A 1
H9B H 0.025215 0.819647 0.807040 0.074 Uiso 0.695(19) 1 calc R U P A 1
C10 C 0.1682(11) 0.7147(15) 0.9074(7) 0.059(4) Uani 0.695(19) 1 d D . P A 1
H10A H 0.193043 0.783134 0.927462 0.070 Uiso 0.695(19) 1 calc R U P A 1
H10B H 0.095734 0.672526 0.964009 0.070 Uiso 0.695(19) 1 calc R U P A 1
C11 C 0.2930(4) 0.5037(5) 0.9605(4) 0.0431(11) Uani 1 1 d . . . . .
H11 H 0.212217 0.485531 1.011390 0.052 Uiso 1 1 calc R U . . .
C12 C 0.4017(4) 0.3970(4) 0.9649(3) 0.0403(10) Uani 1 1 d . . . . .
C13 C 0.3776(5) 0.2756(5) 1.0419(4) 0.0515(12) Uani 1 1 d . . . . .
H13 H 0.294807 0.267646 1.091578 0.062 Uiso 1 1 calc R U . . .
C14 C 0.4728(6) 0.1689(5) 1.0455(4) 0.0607(14) Uani 1 1 d . . . . .
H14 H 0.456580 0.089756 1.099460 0.073 Uiso 1 1 calc R U . . .
C15 C 0.5925(5) 0.1771(5) 0.9701(4) 0.0528(12) Uani 1 1 d . . . . .
H15 H 0.655506 0.103088 0.970930 0.063 Uiso 1 1 calc R U . . .
C16 C 0.6194(5) 0.2950(4) 0.8932(4) 0.0406(10) Uani 1 1 d . . . . .
C17 C 0.5258(4) 0.4082(4) 0.8917(3) 0.0354(9) Uani 1 1 d . . . . .
C18 C 0.8231(6) 0.2005(5) 0.8030(5) 0.0654(15) Uani 1 1 d . . . . .
H18A H 0.863213 0.154946 0.869248 0.098 Uiso 1 1 calc R U . . .
H18B H 0.896823 0.224445 0.742051 0.098 Uiso 1 1 calc R U . . .
H18C H 0.768285 0.145305 0.790470 0.098 Uiso 1 1 calc R U . . .
C19 C 0.2892(9) 0.2017(8) 0.8087(7) 0.101(2) Uani 1 1 d . . . . .
H19A H 0.310757 0.283309 0.807192 0.152 Uiso 1 1 calc R U . . .
H19B H 0.244524 0.215090 0.746321 0.152 Uiso 1 1 calc R U . . .
H19C H 0.374141 0.143216 0.806141 0.152 Uiso 1 1 calc R U . . .
C20 C 0.1991(9) 0.1488(8) 0.9053(9) 0.101(3) Uani 1 1 d . . . . .
Cu1 Cu 0.45007(5) 0.68545(5) 0.78562(4) 0.03751(13) Uani 1 1 d . . . . .
Dy1 Dy 0.73175(2) 0.54447(2) 0.66594(2) 0.03513(8) Uani 1 1 d D . . . .
N1 N 0.3482(4) 0.8503(4) 0.7122(3) 0.0476(10) Uani 1 1 d D . . . .
N2 N 0.2930(3) 0.6193(4) 0.8961(3) 0.0443(9) Uani 1 1 d D . . . .
N3 N 0.9748(4) 0.4837(4) 0.7744(3) 0.0493(10) Uani 1 1 d . . . . .
N4 N 0.8482(4) 0.7375(4) 0.4678(3) 0.0415(9) Uani 1 1 d . . . . .
N5 N 0.4572(4) 0.5111(5) 0.6231(3) 0.0493(10) Uani 1 1 d . . . . .
N6 N 0.1265(9) 0.1062(9) 0.9861(9) 0.153(4) Uani 1 1 d . U . . .
O1 O 0.6293(3) 0.7364(3) 0.7041(2) 0.0379(7) Uani 1 1 d . . . . .
O2 O 0.5614(3) 0.5187(3) 0.8197(2) 0.0370(6) Uani 1 1 d . . . . .
O3 O 0.7345(3) 0.3160(3) 0.8140(3) 0.0455(8) Uani 1 1 d . . . . .
O4 O 0.9740(3) 0.4370(3) 0.7010(3) 0.0499(8) Uani 1 1 d . . . . .
O5 O 1.0692(4) 0.4577(4) 0.8268(4) 0.0819(13) Uani 1 1 d . . . . .
O6 O 0.8667(3) 0.5608(3) 0.7915(3) 0.0475(8) Uani 1 1 d . . . . .
O7 O 0.9199(3) 0.6677(3) 0.5429(3) 0.0460(8) Uani 1 1 d . . . . .
O8 O 0.8990(4) 0.8188(4) 0.3871(3) 0.0627(10) Uani 1 1 d . . . . .
O9 O 0.7226(3) 0.7190(3) 0.4851(3) 0.0495(8) Uani 1 1 d . . . . .
O10 O 0.4814(5) 0.6199(4) 0.6089(3) 0.0749(12) Uani 1 1 d . . . . .
O11 O 0.3443(4) 0.4821(5) 0.6204(4) 0.0868(14) Uani 1 1 d . . . . .
O12 O 0.5559(4) 0.4224(4) 0.6469(3) 0.0723(11) Uani 1 1 d . . . . .
O13 O 0.8196(3) 0.4314(3) 0.5404(3) 0.0503(8) Uani 1 1 d D . . . .
H13A H 0.909458 0.434052 0.520145 0.075 Uiso 1 1 d DR U . . .
H13B H 0.785196 0.471017 0.479315 0.075 Uiso 1 1 d DR U . . .
C8A C 0.1945(15) 0.876(2) 0.732(2) 0.040(6) Uani 0.305(19) 1 d D . P A 2
H8A1 H 0.167670 0.969597 0.706635 0.048 Uiso 0.305(19) 1 calc R U P A 2
H8A2 H 0.155854 0.839870 0.688986 0.048 Uiso 0.305(19) 1 calc R U P A 2
C9A C 0.135(2) 0.827(2) 0.841(2) 0.112(13) Uani 0.305(19) 1 d D . P A 2
H9A1 H 0.035662 0.858016 0.843930 0.134 Uiso 0.305(19) 1 calc R U P A 2
H9A2 H 0.172303 0.868729 0.881236 0.134 Uiso 0.305(19) 1 calc R U P A 2
C10A C 0.148(2) 0.684(2) 0.904(3) 0.088(16) Uani 0.305(19) 1 d D . P A 2
H10C H 0.111772 0.672369 0.981072 0.106 Uiso 0.305(19) 1 calc R U P A 2
H10D H 0.090736 0.643235 0.877415 0.106 Uiso 0.305(19) 1 calc R U P A 2

loop_
_atom_site_aniso_label
_atom_site_aniso_U_11
_atom_site_aniso_U_22
_atom_site_aniso_U_33
_atom_site_aniso_U_23
_atom_site_aniso_U_13
_atom_site_aniso_U_12
C1 0.039(2) 0.038(2) 0.032(2) -0.0101(18) -0.0051(17) -0.0053(18)
C2 0.041(2) 0.048(3) 0.050(3) -0.017(2) -0.009(2) -0.004(2)
C3 0.053(3) 0.055(3) 0.072(4) -0.017(3) -0.010(3) -0.022(2)
C4 0.073(4) 0.042(3) 0.082(4) -0.011(3) -0.007(3) -0.017(3)
C5 0.063(3) 0.034(3) 0.073(4) -0.010(3) -0.011(3) 0.000(2)
C6 0.045(2) 0.037(2) 0.046(3) -0.014(2) -0.007(2) -0.0011(19)
C7 0.041(2) 0.043(3) 0.060(3) -0.008(2) -0.012(2) 0.010(2)
C8 0.031(5) 0.140(15) 0.086(9) -0.015(9) -0.018(5) -0.008(6)
C9 0.030(3) 0.086(7) 0.055(5) -0.002(5) -0.020(3) -0.002(4)
C10 0.040(5) 0.066(8) 0.053(6) -0.014(5) -0.004(4) 0.020(6)
C11 0.035(2) 0.063(3) 0.034(2) -0.021(2) -0.0010(18) -0.006(2)
C12 0.040(2) 0.047(3) 0.035(2) -0.013(2) -0.0041(18) -0.0124(19)
C13 0.054(3) 0.056(3) 0.043(3) -0.012(2) 0.002(2) -0.019(2)
C14 0.080(4) 0.044(3) 0.046(3) 0.001(2) -0.002(3) -0.020(3)
C15 0.062(3) 0.038(3) 0.050(3) -0.007(2) -0.010(2) -0.002(2)
C16 0.046(2) 0.037(2) 0.038(2) -0.0088(19) -0.0115(19) -0.0041(19)
C17 0.035(2) 0.039(2) 0.033(2) -0.0122(19) -0.0088(17) -0.0051(18)
C18 0.065(3) 0.043(3) 0.078(4) -0.022(3) 0.003(3) 0.007(2)
C19 0.105(6) 0.108(6) 0.094(6) -0.046(5) -0.027(5) 0.019(5)
C20 0.086(5) 0.070(5) 0.136(8) -0.001(5) -0.055(5) -0.010(4)
Cu1 0.0279(2) 0.0368(3) 0.0442(3) -0.0118(2) -0.0040(2) 0.0002(2)
Dy1 0.02876(11) 0.03484(13) 0.03841(13) -0.01088(9) -0.00272(8) -0.00057(8)
N1 0.0299(17) 0.048(2) 0.060(3) -0.014(2) -0.0117(17) 0.0032(16)
N2 0.0312(17) 0.054(3) 0.045(2) -0.0186(19) -0.0028(15) 0.0015(16)
N3 0.041(2) 0.051(2) 0.051(2) -0.009(2) -0.0126(18) -0.0032(18)
N4 0.0396(19) 0.038(2) 0.042(2) -0.0134(18) -0.0008(16) 0.0019(16)
N5 0.037(2) 0.075(3) 0.039(2) -0.019(2) -0.0080(16) -0.013(2)
N6 0.120(6) 0.111(6) 0.187(9) 0.006(6) -0.024(6) -0.022(5)
O1 0.0303(13) 0.0330(16) 0.0467(17) -0.0105(13) -0.0026(12) -0.0035(12)
O2 0.0332(13) 0.0322(15) 0.0415(16) -0.0093(13) -0.0029(12) -0.0022(12)
O3 0.0407(16) 0.0400(18) 0.0489(19) -0.0117(15) -0.0031(14) 0.0021(13)
O4 0.0398(16) 0.052(2) 0.055(2) -0.0172(17) -0.0085(15) 0.0026(14)
O5 0.066(2) 0.093(3) 0.097(3) -0.035(3) -0.051(2) 0.014(2)
O6 0.0381(15) 0.058(2) 0.0459(18) -0.0193(16) -0.0080(13) 0.0024(14)
O7 0.0373(15) 0.0485(19) 0.0466(18) -0.0100(15) -0.0073(14) -0.0015(14)
O8 0.063(2) 0.051(2) 0.053(2) -0.0005(18) 0.0091(17) -0.0097(17)
O9 0.0346(15) 0.053(2) 0.052(2) -0.0083(16) -0.0076(14) -0.0009(14)
O10 0.095(3) 0.068(3) 0.060(3) -0.004(2) -0.029(2) -0.022(2)
O11 0.058(2) 0.120(4) 0.081(3) -0.009(3) -0.026(2) -0.039(2)
O12 0.050(2) 0.103(3) 0.079(3) -0.053(2) -0.0110(19) 0.000(2)
O13 0.0388(16) 0.058(2) 0.056(2) -0.0281(17) -0.0072(14) 0.0066(15)
C8A 0.031(10) 0.024(8) 0.056(13) -0.001(9) -0.021(9) 0.008(6)
C9A 0.032(10) 0.17(3) 0.16(3) -0.11(3) 0.005(14) 0.007(14)
C10A 0.054(15) 0.07(2) 0.17(4) -0.09(2) 0.003(16) -0.020(13)

loop_
_atom_type_symbol
_atom_type_description
_atom_type_scat_dispersion_real
_atom_type_scat_dispersion_imag
_atom_type_scat_source
C C 0.0033 0.0016 'International Tables Vol C Tables 4.2.6.8 and 6.1.1.4'
H H 0.0000 0.0000 'International Tables Vol C Tables 4.2.6.8 and 6.1.1.4'
N N 0.0061 0.0033 'International Tables Vol C Tables 4.2.6.8 and 6.1.1.4'
O O 0.0106 0.0060 'International Tables Vol C Tables 4.2.6.8 and 6.1.1.4'
Cu Cu 0.3201 1.2651 'International Tables Vol C Tables 4.2.6.8 and 6.1.1.4'
Dy Dy -0.1892 4.4098 'International Tables Vol C Tables 4.2.6.8 and 6.1.1.4'

loop_
_geom_angle_atom_site_label_1
_geom_angle_atom_site_label_2
_geom_angle_atom_site_label_3
_geom_angle
_geom_angle_site_symmetry_1
_geom_angle_site_symmetry_3
_geom_angle_publ_flag
O1 C1 C2 119.7(4) . . ?
O1 C1 C6 122.5(4) . . ?
C2 C1 C6 117.8(4) . . ?
C3 C2 C1 120.9(4) . . ?
C3 C2 H2 119.5 . . ?
C1 C2 H2 119.5 . . ?
C2 C3 C4 121.4(5) . . ?
C2 C3 H3 119.3 . . ?
C4 C3 H3 119.3 . . ?
C5 C4 C3 118.7(5) . . ?
C5 C4 H4 120.7 . . ?
C3 C4 H4 120.7 . . ?
C4 C5 C6 121.5(5) . . ?
C4 C5 H5 119.2 . . ?
C6 C5 H5 119.2 . . ?
C5 C6 C1 119.5(4) . . ?
C5 C6 C7 117.5(4) . . ?
C1 C6 C7 123.0(4) . . ?
N1 C7 C6 127.1(4) . . ?
N1 C7 H7 116.4 . . ?
C6 C7 H7 116.4 . . ?
C9 C8 N1 119.1(9) . . ?
C9 C8 H8A 107.5 . . ?
N1 C8 H8A 107.5 . . ?
C9 C8 H8B 107.5 . . ?
N1 C8 H8B 107.5 . . ?
H8A C8 H8B 107.0 . . ?
C8 C9 C10 119.2(10) . . ?
C8 C9 H9A 107.5 . . ?
C10 C9 H9A 107.5 . . ?
C8 C9 H9B 107.5 . . ?
C10 C9 H9B 107.5 . . ?
H9A C9 H9B 107.0 . . ?
N2 C10 C9 106.9(9) . . ?
N2 C10 H10A 110.3 . . ?
C9 C10 H10A 110.3 . . ?
N2 C10 H10B 110.3 . . ?
C9 C10 H10B 110.3 . . ?
H10A C10 H10B 108.6 . . ?
N2 C11 C12 128.1(4) . . ?
N2 C11 H11 115.9 . . ?
C12 C11 H11 115.9 . . ?
C17 C12 C13 119.0(4) . . ?
C17 C12 C11 122.4(4) . . ?
C13 C12 C11 118.4(4) . . ?
C14 C13 C12 121.2(5) . . ?
C14 C13 H13 119.4 . . ?
C12 C13 H13 119.4 . . ?
C13 C14 C15 120.4(5) . . ?
C13 C14 H14 119.8 . . ?
C15 C14 H14 119.8 . . ?
C14 C15 C16 119.9(5) . . ?
C14 C15 H15 120.1 . . ?
C16 C15 H15 120.1 . . ?
O3 C16 C15 125.5(4) . . ?
O3 C16 C17 113.8(4) . . ?
C15 C16 C17 120.7(4) . . ?
O2 C17 C12 123.8(4) . . ?
O2 C17 C16 117.6(4) . . ?
C12 C17 C16 118.6(4) . . ?
O3 C18 H18A 109.5 . . ?
O3 C18 H18B 109.5 . . ?
H18A C18 H18B 109.5 . . ?
O3 C18 H18C 109.5 . . ?
H18A C18 H18C 109.5 . . ?
H18B C18 H18C 109.5 . . ?
C20 C19 H19A 109.5 . . ?
C20 C19 H19B 109.5 . . ?
H19A C19 H19B 109.5 . . ?
C20 C19 H19C 109.5 . . ?
H19A C19 H19C 109.5 . . ?
H19B C19 H19C 109.5 . . ?
N6 C20 C19 178.5(11) . . ?
O2 Cu1 O1 80.38(12) . . ?
O2 Cu1 N1 164.69(16) . . ?
O1 Cu1 N1 93.22(14) . . ?
O2 Cu1 N2 92.78(15) . . ?
O1 Cu1 N2 166.90(14) . . ?
N1 Cu1 N2 96.01(16) . . ?
O2 Cu1 Dy1 43.13(9) . . ?
O1 Cu1 Dy1 44.52(8) . . ?
N1 Cu1 Dy1 124.10(12) . . ?
N2 Cu1 Dy1 133.37(12) . . ?
O2 Dy1 O13 135.64(11) . . ?
O2 Dy1 O1 64.27(10) . . ?
O13 Dy1 O1 150.75(11) . . ?
O2 Dy1 O6 80.74(10) . . ?
O13 Dy1 O6 123.29(10) . . ?
O1 Dy1 O6 75.11(10) . . ?
O2 Dy1 O7 147.80(11) . . ?
O13 Dy1 O7 76.51(12) . . ?
O1 Dy1 O7 87.41(10) . . ?
O6 Dy1 O7 77.19(11) . . ?
O2 Dy1 O12 72.65(11) . . ?
O13 Dy1 O12 67.37(12) . . ?
O1 Dy1 O12 112.71(11) . . ?
O6 Dy1 O12 143.90(13) . . ?
O7 Dy1 O12 136.26(12) . . ?
O2 Dy1 O9 126.36(10) . . ?
O13 Dy1 O9 77.30(12) . . ?
O1 Dy1 O9 73.61(11) . . ?
O6 Dy1 O9 119.36(11) . . ?
O7 Dy1 O9 50.98(10) . . ?
O12 Dy1 O9 96.23(13) . . ?
O2 Dy1 O4 115.93(10) . . ?
O13 Dy1 O4 72.04(11) . . ?
O1 Dy1 O4 123.39(11) . . ?
O6 Dy1 O4 51.41(11) . . ?
O7 Dy1 O4 66.05(10) . . ?
O12 Dy1 O4 121.10(13) . . ?
O9 Dy1 O4 114.45(10) . . ?
O2 Dy1 O3 62.83(9) . . ?
O13 Dy1 O3 85.01(11) . . ?
O1 Dy1 O3 123.18(10) . . ?
O6 Dy1 O3 77.48(11) . . ?
O7 Dy1 O3 132.57(9) . . ?
O12 Dy1 O3 68.88(13) . . ?
O9 Dy1 O3 160.42(12) . . ?
O4 Dy1 O3 66.76(10) . . ?
O2 Dy1 O10 69.24(12) . . ?
O13 Dy1 O10 96.46(13) . . ?
O1 Dy1 O10 68.71(12) . . ?
O6 Dy1 O10 140.24(13) . . ?
O7 Dy1 O10 116.12(12) . . ?
O12 Dy1 O10 48.34(14) . . ?
O9 Dy1 O10 65.39(12) . . ?
O4 Dy1 O10 167.80(13) . . ?
O3 Dy1 O10 109.04(12) . . ?
O2 Dy1 N3 98.31(11) . . ?
O13 Dy1 N3 97.64(12) . . ?
O1 Dy1 N3 99.72(11) . . ?
O6 Dy1 N3 25.81(11) . . ?
O7 Dy1 N3 70.37(11) . . ?
O12 Dy1 N3 136.57(13) . . ?
O9 Dy1 N3 120.90(11) . . ?
O4 Dy1 N3 25.63(11) . . ?
O3 Dy1 N3 69.37(11) . . ?
O10 Dy1 N3 165.58(13) . . ?
O2 Dy1 N4 142.94(10) . . ?
O13 Dy1 N4 75.26(11) . . ?
O1 Dy1 N4 79.69(10) . . ?
O6 Dy1 N4 98.84(11) . . ?
O7 Dy1 N4 25.69(10) . . ?
O12 Dy1 N4 117.12(13) . . ?
O9 Dy1 N4 25.29(10) . . ?
O4 Dy1 N4 90.38(10) . . ?
O3 Dy1 N4 153.71(9) . . ?
O10 Dy1 N4 90.57(12) . . ?
N3 Dy1 N4 95.87(11) . . ?
C7 N1 Cu1 123.5(3) . . ?
C8A N1 Cu1 122.6(8) . . ?
C8 N1 Cu1 117.1(7) . . ?
C11 N2 C10A 108.0(11) . . ?
C11 N2 C10 118.8(6) . . ?
C11 N2 Cu1 124.6(3) . . ?
C10A N2 Cu1 126.3(11) . . ?
C10 N2 Cu1 116.5(6) . . ?
O5 N3 O4 123.3(4) . . ?
O5 N3 O6 121.4(5) . . ?
O4 N3 O6 115.3(4) . . ?
O5 N3 Dy1 175.0(4) . . ?
O4 N3 Dy1 60.4(2) . . ?
O6 N3 Dy1 55.0(2) . . ?
O8 N4 O9 123.3(4) . . ?
O8 N4 O7 121.2(4) . . ?
O9 N4 O7 115.5(4) . . ?
O8 N4 Dy1 178.1(3) . . ?
O9 N4 Dy1 58.3(2) . . ?
O7 N4 Dy1 57.3(2) . . ?
O10 N5 O11 125.5(5) . . ?
O10 N5 O12 116.0(4) . . ?
O11 N5 O12 118.4(5) . . ?
C1 O1 Cu1 123.4(2) . . ?
C1 O1 Dy1 134.5(2) . . ?
Cu1 O1 Dy1 100.38(12) . . ?
C17 O2 Cu1 127.9(2) . . ?
C17 O2 Dy1 126.5(2) . . ?
Cu1 O2 Dy1 102.35(12) . . ?
C16 O3 C18 115.4(4) . . ?
C16 O3 Dy1 116.6(2) . . ?
C18 O3 Dy1 125.3(3) . . ?
N3 O4 Dy1 93.9(2) . . ?
N3 O6 Dy1 99.2(3) . . ?
N4 O7 Dy1 97.0(2) . . ?
N4 O9 Dy1 96.5(2) . . ?
N5 O10 Dy1 94.8(3) . . ?
N5 O12 Dy1 100.6(3) . . ?
Dy1 O13 H13A 110.6 . . ?
Dy1 O13 H13B 110.1 . . ?
H13A O13 H13B 103.4 . . ?
C9A C8A N1 114.7(15) . . ?
C9A C8A H8A1 108.6 . . ?
N1 C8A H8A1 108.6 . . ?
C9A C8A H8A2 108.6 . . ?
N1 C8A H8A2 108.6 . . ?
H8A1 C8A H8A2 107.6 . . ?
C8A C9A C10A 123(2) . . ?
C8A C9A H9A1 106.7 . . ?
C10A C9A H9A1 106.7 . . ?
C8A C9A H9A2 106.7 . . ?
C10A C9A H9A2 106.7 . . ?
H9A1 C9A H9A2 106.6 . . ?
N2 C10A C9A 113.6(17) . . ?
N2 C10A H10C 108.8 . . ?
C9A C10A H10C 108.8 . . ?
N2 C10A H10D 108.8 . . ?
C9A C10A H10D 108.8 . . ?
H10C C10A H10D 107.7 . . ?

loop_
_geom_bond_atom_site_label_1
_geom_bond_atom_site_label_2
_geom_bond_distance
_geom_bond_site_symmetry_2
_geom_bond_publ_flag
C1 O1 1.329(5) . ?
C1 C2 1.387(6) . ?
C1 C6 1.402(6) . ?
C2 C3 1.351(7) . ?
C2 H2 0.9300 . ?
C3 C4 1.379(7) . ?
C3 H3 0.9300 . ?
C4 C5 1.351(7) . ?
C4 H4 0.9300 . ?
C5 C6 1.383(7) . ?
C5 H5 0.9300 . ?
C6 C7 1.436(6) . ?
C7 N1 1.269(6) . ?
C7 H7 0.9300 . ?
C8 C9 1.413(11) . ?
C8 N1 1.479(10) . ?
C8 H8A 0.9700 . ?
C8 H8B 0.9700 . ?
C9 C10 1.516(11) . ?
C9 H9A 0.9700 . ?
C9 H9B 0.9700 . ?
C10 N2 1.483(9) . ?
C10 H10A 0.9700 . ?
C10 H10B 0.9700 . ?
C11 N2 1.263(6) . ?
C11 C12 1.432(6) . ?
C11 H11 0.9300 . ?
C12 C17 1.387(6) . ?
C12 C13 1.397(6) . ?
C13 C14 1.359(7) . ?
C13 H13 0.9300 . ?
C14 C15 1.369(7) . ?
C14 H14 0.9300 . ?
C15 C16 1.374(6) . ?
C15 H15 0.9300 . ?
C16 O3 1.364(5) . ?
C16 C17 1.409(6) . ?
C17 O2 1.314(5) . ?
C18 O3 1.445(5) . ?
C18 H18A 0.9600 . ?
C18 H18B 0.9600 . ?
C18 H18C 0.9600 . ?
C19 C20 1.396(12) . ?
C19 H19A 0.9600 . ?
C19 H19B 0.9600 . ?
C19 H19C 0.9600 . ?
C20 N6 1.150(12) . ?
Cu1 O2 1.919(3) . ?
Cu1 O1 1.933(3) . ?
Cu1 N1 1.935(4) . ?
Cu1 N2 1.944(4) . ?
Cu1 Dy1 3.3072(5) . ?
Dy1 O2 2.315(3) . ?
Dy1 O13 2.351(3) . ?
Dy1 O1 2.358(3) . ?
Dy1 O6 2.386(3) . ?
Dy1 O7 2.461(3) . ?
Dy1 O12 2.481(4) . ?
Dy1 O9 2.485(3) . ?
Dy1 O4 2.508(3) . ?
Dy1 O3 2.593(3) . ?
Dy1 O10 2.615(4) . ?
Dy1 N3 2.877(4) . ?
Dy1 N4 2.904(4) . ?
N1 C8A 1.470(14) . ?
N2 C10A 1.472(17) . ?
N3 O5 1.198(5) . ?
N3 O4 1.247(5) . ?
N3 O6 1.269(5) . ?
N4 O8 1.210(5) . ?
N4 O9 1.248(5) . ?
N4 O7 1.268(5) . ?
N5 O10 1.216(6) . ?
N5 O11 1.219(5) . ?
N5 O12 1.247(5) . ?
O13 H13A 0.8707 . ?
O13 H13B 0.8702 . ?
C8A C9A 1.376(18) . ?
C8A H8A1 0.9700 . ?
C8A H8A2 0.9700 . ?
C9A C10A 1.506(19) . ?
C9A H9A1 0.9700 . ?
C9A H9A2 0.9700 . ?
C10A H10C 0.9700 . ?
C10A H10D 0.9700 . ?

loop_
_geom_torsion_atom_site_label_1
_geom_torsion_atom_site_label_2
_geom_torsion_atom_site_label_3
_geom_torsion_atom_site_label_4
_geom_torsion
_geom_torsion_site_symmetry_1
_geom_torsion_site_symmetry_2
_geom_torsion_site_symmetry_3
_geom_torsion_site_symmetry_4
_geom_torsion_publ_flag
O1 C1 C2 C3 178.5(4) . . . . ?
C6 C1 C2 C3 -1.7(7) . . . . ?
C1 C2 C3 C4 -0.6(8) . . . . ?
C2 C3 C4 C5 2.0(9) . . . . ?
C3 C4 C5 C6 -1.1(9) . . . . ?
C4 C5 C6 C1 -1.2(8) . . . . ?
C4 C5 C6 C7 179.1(6) . . . . ?
O1 C1 C6 C5 -177.6(4) . . . . ?
C2 C1 C6 C5 2.5(7) . . . . ?
O1 C1 C6 C7 2.0(7) . . . . ?
C2 C1 C6 C7 -177.8(5) . . . . ?
C5 C6 C7 N1 -165.1(5) . . . . ?
C1 C6 C7 N1 15.2(8) . . . . ?
N1 C8 C9 C10 17(2) . . . . ?
C8 C9 C10 N2 -68.5(19) . . . . ?
N2 C11 C12 C17 -2.4(7) . . . . ?
N2 C11 C12 C13 -178.5(5) . . . . ?
C17 C12 C13 C14 -0.5(7) . . . . ?
C11 C12 C13 C14 175.8(5) . . . . ?
C12 C13 C14 C15 -2.8(8) . . . . ?
C13 C14 C15 C16 2.7(8) . . . . ?
C14 C15 C16 O3 180.0(5) . . . . ?
C14 C15 C16 C17 0.8(7) . . . . ?
C13 C12 C17 O2 -176.7(4) . . . . ?
C11 C12 C17 O2 7.2(7) . . . . ?
C13 C12 C17 C16 3.9(6) . . . . ?
C11 C12 C17 C16 -172.2(4) . . . . ?
O3 C16 C17 O2 -2.8(6) . . . . ?
C15 C16 C17 O2 176.5(4) . . . . ?
O3 C16 C17 C12 176.7(4) . . . . ?
C15 C16 C17 C12 -4.1(7) . . . . ?
C6 C7 N1 Cu1 -4.4(8) . . . . ?
C9 C8 N1 Cu1 37(2) . . . . ?
C12 C11 N2 C10A 166.3(17) . . . . ?
C12 C11 N2 C10 -179.4(8) . . . . ?
C12 C11 N2 Cu1 -2.3(7) . . . . ?
C9 C10 N2 C11 -123.1(10) . . . . ?
C9 C10 N2 Cu1 59.6(15) . . . . ?
C2 C1 O1 Cu1 153.1(3) . . . . ?
C6 C1 O1 Cu1 -26.8(5) . . . . ?
C2 C1 O1 Dy1 -44.9(6) . . . . ?
C6 C1 O1 Dy1 135.2(4) . . . . ?
C12 C17 O2 Cu1 -6.8(6) . . . . ?
C16 C17 O2 Cu1 172.6(3) . . . . ?
C12 C17 O2 Dy1 -162.7(3) . . . . ?
C16 C17 O2 Dy1 16.7(5) . . . . ?
C15 C16 O3 C18 8.8(7) . . . . ?
C17 C16 O3 C18 -171.9(4) . . . . ?
C15 C16 O3 Dy1 171.3(4) . . . . ?
C17 C16 O3 Dy1 -9.4(5) . . . . ?
O5 N3 O4 Dy1 176.2(5) . . . . ?
O6 N3 O4 Dy1 -3.0(4) . . . . ?
O5 N3 O6 Dy1 -176.0(4) . . . . ?
O4 N3 O6 Dy1 3.2(4) . . . . ?
O8 N4 O7 Dy1 178.7(4) . . . . ?
O9 N4 O7 Dy1 0.8(4) . . . . ?
O8 N4 O9 Dy1 -178.6(4) . . . . ?
O7 N4 O9 Dy1 -0.8(4) . . . . ?
O11 N5 O10 Dy1 171.5(4) . . . . ?
O12 N5 O10 Dy1 -5.3(4) . . . . ?
O10 N5 O12 Dy1 5.6(5) . . . . ?
O11 N5 O12 Dy1 -171.4(4) . . . . ?
Cu1 N1 C8A C9A 40(3) . . . . ?
N1 C8A C9A C10A -62(4) . . . . ?
C11 N2 C10A C9A 174(2) . . . . ?
Cu1 N2 C10A C9A -18(4) . . . . ?
C8A C9A C10A N2 50(4) . . . . ?
